data_7719614
loop_
_publ_author_name
'Obuch, Jakub'
'C&#xed;sa&#x159;ov&#xe1;, Ivana'
'Brus, Ji&#x159;&#xed;'
'Hermann, Petr'

_publ_section_title
;
 DOTA complexes with divalent zinc, cadmium and mercury: X-ray and
 solid-state NMR studies and solution isomerism.
;
_journal_issue 44
_journal_name_full 'Dalton transactions (Cambridge, England : 2003)'
_journal_page_first 16535
_journal_page_last 16549
_journal_paper_doi 10.1039/d5dt01880c
_journal_volume 54
_journal_year 2025
_chemical_formula_moiety 'C16 H26 Cd N4 O8, H2 O'
_chemical_formula_sum 'C16 H28 Cd N4 O9'
_chemical_formula_weight 532.82
_space_group_crystal_system monoclinic
_space_group_IT_number 14
_space_group_name_Hall '-P 2yn'
_space_group_name_H-M_alt 'P 1 21/n 1'
_atom_sites_solution_hydrogens mixed
_atom_sites_solution_primary 'Intrinsic Phasing'
_audit_creation_method SHELXL-2019/3
_audit_update_record
;
2025-07-30 deposited with the CCDC.	2025-10-03 downloaded from the CCDC.
;
_cell_angle_alpha 90
_cell_angle_beta 95.702(2)
_cell_angle_gamma 90
_cell_formula_units_Z 4
_cell_length_a 6.8060(4)
_cell_length_b 11.3430(5)
_cell_length_c 25.0311(13)
_cell_measurement_reflns_used 9702
_cell_measurement_temperature 100(2)
_cell_measurement_theta_max 28.2583
_cell_measurement_theta_min 3.0406
_cell_volume 1922.85(17)
_computing_cell_refinement 'SAINT V8.41 (Bruker AXS LLC)'
_computing_data_collection 'Bruker Instrument Service v8.5.5.6'
_computing_data_reduction 'SAINT V8.41 (Bruker AXS LLC)'
_computing_structure_refinement 'SHELXL-2019/2 (Sheldrick, 2019)'
_computing_structure_solution 'SHELXT 2018/2 (Sheldrick, 2018)'
_diffrn_ambient_temperature 100(2)
_diffrn_detector CPAD
_diffrn_detector_area_resol_mean 7.391
_diffrn_detector_type PhotonIII_C14
_diffrn_measured_fraction_theta_full 1.000
_diffrn_measured_fraction_theta_max 0.996
_diffrn_measurement_details
;<Phi   scan: start= 360.0; len= 180.0; end= 540.0 at [Counterclockwise Eulerian 
angles: dx= 50.00 mm theta=   0.000 deg omega= 360.000 deg chi=  54.740 deg] 
measure for 1.0 seconds; frame angle 1.00 degrees, wavelength=0.71073>
<Phi   scan: start= 360.0; len= 180.0; end= 540.0 at [Counterclockwise Eulerian 
angles: dx= 50.00 mm theta=   0.000 deg omega= 360.000 deg chi=  54.740 deg] 
measure for 1.0 seconds; frame angle 1.00 degrees, wavelength=0.71073>
<Phi   scan: start= 180.0; len= 180.0; end= 360.0 at [Counterclockwise Eulerian 
angles: dx= 50.00 mm theta=   0.000 deg omega= 360.000 deg chi=  54.740 deg] 
measure for 1.0 seconds; frame angle 1.00 degrees, wavelength=0.71073>
<Phi   scan: start= 287.7; len= 232.5; end= 520.2 at [Counterclockwise Eulerian 
angles: dx= 50.00 mm theta=   6.489 deg omega=   0.867 deg chi= -24.000 deg] 
measure for 5.0 seconds; frame angle 0.50 degrees, wavelength=0.71073>
<Omega scan: start= 301.3; len= 126.5; end= 427.8 at [Counterclockwise Eulerian 
angles: dx= 50.00 mm theta=  28.097 deg phi= 187.118 deg chi=  51.790 deg] 
measure for 5.0 seconds; frame angle 0.50 degrees, wavelength=0.71073>
<Omega scan: start=   5.0; len= 122.5; end= 127.5 at [Counterclockwise Eulerian 
angles: dx= 50.00 mm theta=   6.489 deg phi= 360.000 deg chi= -44.500 deg] 
measure for 5.0 seconds; frame angle 0.50 degrees, wavelength=0.71073>
<Phi   scan: start= 295.7; len= 216.5; end= 512.2 at [Counterclockwise Eulerian 
angles: dx= 50.00 mm theta=   6.489 deg omega=   3.974 deg chi= -44.500 deg] 
measure for 5.0 seconds; frame angle 0.50 degrees, wavelength=0.71073>
<Phi   scan: start= 360.0; len= 310.0; end= 670.0 at [Counterclockwise Eulerian 
angles: dx= 50.00 mm theta=   6.489 deg omega= 271.837 deg chi=  24.000 deg] 
measure for 5.0 seconds; frame angle 0.50 degrees, wavelength=0.71073>
;
_diffrn_measurement_device 'KAPPA diffractometer'
_diffrn_measurement_device_type 'Bruker D8'
_diffrn_measurement_method '\w and \f scans'
_diffrn_radiation_monochromator 'flat graphite'
_diffrn_radiation_type MoK\a
_diffrn_radiation_wavelength 0.71073
_diffrn_reflns_av_R_equivalents 0.0192
_diffrn_reflns_av_unetI/netI 0.0111
_diffrn_reflns_Laue_measured_fraction_full 1.000
_diffrn_reflns_Laue_measured_fraction_max 0.996
_diffrn_reflns_limit_h_max 9
_diffrn_reflns_limit_h_min -9
_diffrn_reflns_limit_k_max 15
_diffrn_reflns_limit_k_min -15
_diffrn_reflns_limit_l_max 33
_diffrn_reflns_limit_l_min -33
_diffrn_reflns_number 55773
_diffrn_reflns_point_group_measured_fraction_full 1.000
_diffrn_reflns_point_group_measured_fraction_max 0.996
_diffrn_reflns_reduction_process narrow-frame
_diffrn_reflns_theta_full 25.242
_diffrn_reflns_theta_max 28.296
_diffrn_reflns_theta_min 1.973
_diffrn_source 'sealed tube'
_diffrn_source_current 1.599
_diffrn_source_target Mo
_diffrn_source_voltage 50.0
_exptl_absorpt_coefficient_mu 1.197
_exptl_absorpt_correction_T_max 0.865
_exptl_absorpt_correction_T_min 0.79
_exptl_absorpt_correction_type multi-scan
_exptl_absorpt_process_details
;Krause, L., Herbst-Irmer, R., Sheldrick, G. M., Stalke, D. (2015).
"Comparison of silver and molybdenum microfocus X-ray sources for single-crystal
 structure determination"
J. Appl. Cryst. 48, 3-10.
doi:10.1107/S1600576714022985
;
_exptl_crystal_colour colourless
_exptl_crystal_density_diffrn 1.841
_exptl_crystal_density_method 'not measured'
_exptl_crystal_description prism
_exptl_crystal_F_000 1088
_exptl_crystal_recrystallization_method 'Vapour diffusion of acetone into an aqueous solution'
_exptl_crystal_size_max 0.207
_exptl_crystal_size_mid 0.132
_exptl_crystal_size_min 0.125
_refine_diff_density_max 0.495
_refine_diff_density_min -0.845
_refine_diff_density_rms 0.073
_refine_ls_extinction_method none
_refine_ls_goodness_of_fit_ref 1.124
_refine_ls_hydrogen_treatment mixed
_refine_ls_matrix_type full
_refine_ls_number_parameters 277
_refine_ls_number_reflns 4759
_refine_ls_number_restraints 0
_refine_ls_restrained_S_all 1.124
_refine_ls_R_factor_all 0.0191
_refine_ls_R_factor_gt 0.0188
_refine_ls_shift/su_max 0.007
_refine_ls_shift/su_mean 0.000
_refine_ls_structure_factor_coef Fsqd
_refine_ls_weighting_details 'w=1/[\s^2^(Fo^2^)+(0.0236P)^2^+1.7872P] where P=(Fo^2^+2Fc^2^)/3'
_refine_ls_weighting_scheme calc
_refine_ls_wR_factor_gt 0.0516
_refine_ls_wR_factor_ref 0.0518
_reflns_Friedel_coverage 0.000
_reflns_number_gt 4681
_reflns_number_total 4759
_reflns_threshold_expression 'I > 2\s(I)'
_cod_data_source_file d5dt01880c2.cif
_cod_data_source_block mo_jo_cddota_2
_cod_depositor_comments
;
The following automatic conversions were performed:

data item '_exptl_absorpt_correction_type' value 'Multi-Scan' was
changed to 'multi-scan' in accordance with the
/home/data/users/saulius/crontab/automatic-downloads/rss-feeds/RSC/lib/dictionaries/cif_core.dic
dictionary named 'cif_core.dic' version 2.4.2 last updated on
2011-04-26.

Automatic conversion script
Id: cif_fix_values 8170 2020-07-09 18:12:32Z antanas 

 Adding full bibliography for 7719614--7719618.cif.
;
_cod_original_sg_symbol_H-M 'P 21/n'
_cod_database_code 7719614
_shelx_shelxl_version_number 2019/3
_shelx_space_group_comment
;
The symmetry employed for this shelxl refinement is uniquely defined
by the following loop, which should always be used as a source of
symmetry information in preference to the above space-group names.
They are only intended as comments.
;
_shelx_estimated_absorpt_t_min 0.790
_shelx_estimated_absorpt_t_max 0.865
_exptl_bruker_absorpt_correction_t_ratio 0.9411
_bruker_diffrn_measurement_temperature_device Cryostream
_diffrn_measurement_bruker_total_exposure_time 10620.0
_diffrn_reflns_bruker_av_norm_i 17146.038
_diffrn_reflns_bruker_number_gt 78200
_computing_bruker_data_scaling 'SADABS-2016/2 - Bruker AXS area detector'

loop_
_space_group_symop_operation_xyz
'x, y, z'
'-x+1/2, y+1/2, -z+1/2'
'-x, -y, -z'
'x-1/2, -y-1/2, z-1/2'

loop_
_atom_site_label
_atom_site_type_symbol
_atom_site_fract_x
_atom_site_fract_y
_atom_site_fract_z
_atom_site_U_iso_or_equiv
_atom_site_adp_type
_atom_site_occupancy
_atom_site_site_symmetry_order
_atom_site_calc_flag
_atom_site_refinement_flags_posn
_atom_site_refinement_flags_adp
_atom_site_refinement_flags_occupancy
_atom_site_disorder_assembly
_atom_site_disorder_group
Cd1 Cd 0.55203(2) 0.74820(2) 0.63008(2) 0.00783(4) Uani 1 1 d . . . . .
N1 N 0.42800(16) 0.94574(10) 0.62109(4) 0.0076(2) Uani 1 1 d . . . . .
C1 C 0.37510(19) 0.98675(12) 0.67409(5) 0.0086(2) Uani 1 1 d . . . . .
H1A H 0.284131 1.054798 0.668855 0.010 Uiso 1 1 calc R U . . .
H1B H 0.495900 1.013533 0.696028 0.010 Uiso 1 1 calc R U . . .
C2 C 0.27739(19) 0.88998(12) 0.70383(5) 0.0085(2) Uani 1 1 d . . . . .
H2A H 0.240563 0.921454 0.738356 0.010 Uiso 1 1 calc R U . . .
H2B H 0.154777 0.864722 0.682275 0.010 Uiso 1 1 calc R U . . .
N2 N 0.40838(16) 0.78669(10) 0.71445(4) 0.0077(2) Uani 1 1 d . . . . .
C3 C 0.29320(19) 0.68228(12) 0.72872(5) 0.0090(2) Uani 1 1 d . . . . .
H3A H 0.196495 0.706687 0.753627 0.011 Uiso 1 1 calc R U . . .
H3B H 0.383676 0.624074 0.747571 0.011 Uiso 1 1 calc R U . . .
C4 C 0.18415(19) 0.62449(12) 0.67954(5) 0.0089(2) Uani 1 1 d . . . . .
H4A H 0.116263 0.552704 0.690698 0.011 Uiso 1 1 calc R U . . .
H4B H 0.082421 0.679403 0.663102 0.011 Uiso 1 1 calc R U . . .
N3 N 0.31988(16) 0.59233(10) 0.63925(4) 0.0075(2) Uani 1 1 d . . . . .
C5 C 0.2077(2) 0.57045(12) 0.58631(5) 0.0101(2) Uani 1 1 d . . . . .
H5A H 0.084048 0.528053 0.591649 0.012 Uiso 1 1 calc R U . . .
H5B H 0.286947 0.519526 0.564525 0.012 Uiso 1 1 calc R U . . .
C6 C 0.15785(19) 0.68446(12) 0.55612(5) 0.0101(2) Uani 1 1 d . . . . .
H6A H 0.080031 0.666017 0.521596 0.012 Uiso 1 1 calc R U . . .
H6B H 0.075046 0.734190 0.577430 0.012 Uiso 1 1 calc R U . . .
N4 N 0.33680(19) 0.75135(9) 0.54539(5) 0.0087(2) Uani 1 1 d . . . . .
C7 C 0.2847(2) 0.87530(12) 0.53136(5) 0.0097(2) Uani 1 1 d . . . . .
H7A H 0.161580 0.876397 0.506704 0.012 Uiso 1 1 calc R U . . .
H7B H 0.390880 0.910421 0.512194 0.012 Uiso 1 1 calc R U . . .
C8 C 0.25573(19) 0.94987(12) 0.58046(5) 0.0093(2) Uani 1 1 d . . . . .
H8A H 0.231258 1.032636 0.569130 0.011 Uiso 1 1 calc R U . . .
H8B H 0.137751 0.921461 0.596758 0.011 Uiso 1 1 calc R U . . .
C11 C 0.5968(2) 1.01483(12) 0.60571(5) 0.0099(2) Uani 1 1 d . . . . .
H11A H 0.572306 1.099678 0.611530 0.012 Uiso 1 1 calc R U . . .
H11B H 0.609989 1.002941 0.567051 0.012 Uiso 1 1 calc R U . . .
C12 C 0.78902(19) 0.97818(12) 0.63856(5) 0.0102(2) Uani 1 1 d . . . . .
O11 O 0.80881(14) 0.87043(9) 0.65213(4) 0.01255(19) Uani 1 1 d . . . . .
O12 O 0.91785(15) 1.05532(9) 0.64873(4) 0.0148(2) Uani 1 1 d . . . . .
C21 C 0.56277(19) 0.81147(12) 0.75797(5) 0.0096(2) Uani 1 1 d . . . . .
H21A H 0.506376 0.804743 0.792807 0.011 Uiso 1 1 calc R U . . .
H21B H 0.609643 0.893465 0.754464 0.011 Uiso 1 1 calc R U . . .
C22 C 0.7370(2) 0.72769(13) 0.75758(6) 0.0094(2) Uani 1 1 d . . . . .
O21 O 0.87521(16) 0.74001(9) 0.79799(4) 0.0114(2) Uani 1 1 d . . . . .
H21C H 0.841763 0.789713 0.822199 0.017 Uiso 1 1 d R U . . .
O22 O 0.75180(15) 0.65583(9) 0.72232(4) 0.0135(2) Uani 1 1 d . . . . .
C31 C 0.44295(19) 0.48981(12) 0.65574(5) 0.0094(2) Uani 1 1 d . . . . .
H31A H 0.366160 0.416887 0.647279 0.011 Uiso 1 1 calc R U . . .
H31B H 0.477423 0.492501 0.695085 0.011 Uiso 1 1 calc R U . . .
C32 C 0.63356(19) 0.48541(12) 0.62776(5) 0.0093(2) Uani 1 1 d . . . . .
O31 O 0.68725(15) 0.57345(9) 0.60278(4) 0.01181(19) Uani 1 1 d . . . . .
O32 O 0.72798(15) 0.38922(9) 0.63314(4) 0.01149(19) Uani 1 1 d . . . . .
C41 C 0.4279(2) 0.69549(12) 0.50105(5) 0.0111(2) Uani 1 1 d . . . . .
H41A H 0.339734 0.706068 0.467495 0.013 Uiso 1 1 calc R U . . .
H41B H 0.440204 0.609800 0.508125 0.013 Uiso 1 1 calc R U . . .
C42 C 0.6291(2) 0.74433(11) 0.49292(6) 0.0114(3) Uani 1 1 d . . . . .
O41 O 0.68480(16) 0.70485(10) 0.44718(4) 0.0159(2) Uani 1 1 d . . . . .
H41C H 0.798231 0.729012 0.439823 0.024 Uiso 1 1 d R U . . .
O42 O 0.72418(16) 0.80986(10) 0.52360(5) 0.0179(2) Uani 1 1 d . . . . .
O1W O 1.01268(19) 0.75700(10) 0.41155(5) 0.0178(2) Uani 1 1 d . . . . .
H1X H 1.034(3) 0.812(2) 0.3945(10) 0.027 Uiso 1 1 d . U . . .
H1Y H 1.070(3) 0.704(2) 0.3998(9) 0.027 Uiso 1 1 d . U . . .

loop_
_atom_site_aniso_label
_atom_site_aniso_U_11
_atom_site_aniso_U_22
_atom_site_aniso_U_33
_atom_site_aniso_U_23
_atom_site_aniso_U_13
_atom_site_aniso_U_12
Cd1 0.00744(6) 0.00708(6) 0.00909(6) 0.00011(3) 0.00139(4) 0.00035(3)
N1 0.0072(5) 0.0088(5) 0.0070(5) -0.0001(4) 0.0009(4) 0.0003(4)
C1 0.0090(6) 0.0079(6) 0.0089(6) -0.0015(5) 0.0013(4) 0.0010(4)
C2 0.0076(5) 0.0089(6) 0.0091(6) -0.0006(5) 0.0022(4) 0.0021(5)
N2 0.0070(5) 0.0081(5) 0.0079(5) 0.0004(4) 0.0001(4) 0.0007(4)
C3 0.0091(6) 0.0097(6) 0.0085(6) 0.0017(5) 0.0033(4) 0.0001(5)
C4 0.0073(5) 0.0096(6) 0.0103(6) 0.0001(5) 0.0036(4) -0.0001(4)
N3 0.0071(5) 0.0075(5) 0.0081(5) 0.0000(4) 0.0015(4) 0.0016(4)
C5 0.0092(6) 0.0097(6) 0.0112(6) -0.0015(5) 0.0001(5) -0.0010(5)
C6 0.0083(6) 0.0116(6) 0.0103(6) -0.0001(5) 0.0006(4) -0.0003(5)
N4 0.0096(6) 0.0086(6) 0.0083(5) -0.0002(4) 0.0024(4) 0.0014(4)
C7 0.0116(6) 0.0096(6) 0.0078(6) 0.0011(5) 0.0002(4) 0.0026(5)
C8 0.0085(6) 0.0094(6) 0.0097(6) 0.0006(5) -0.0003(4) 0.0027(5)
C11 0.0095(6) 0.0095(6) 0.0110(6) 0.0026(5) 0.0021(5) -0.0001(5)
C12 0.0082(6) 0.0122(6) 0.0106(6) 0.0002(5) 0.0036(5) 0.0006(5)
O11 0.0092(4) 0.0108(5) 0.0174(5) 0.0026(4) -0.0001(4) -0.0004(4)
O12 0.0095(4) 0.0123(5) 0.0225(5) 0.0002(4) 0.0020(4) -0.0018(4)
C21 0.0094(6) 0.0111(6) 0.0079(6) -0.0010(5) -0.0007(4) 0.0024(5)
C22 0.0080(6) 0.0105(6) 0.0098(6) 0.0021(5) 0.0017(5) -0.0004(5)
O21 0.0095(5) 0.0124(5) 0.0119(5) -0.0012(3) -0.0010(4) 0.0014(3)
O22 0.0113(5) 0.0155(5) 0.0139(5) -0.0042(4) 0.0021(4) 0.0025(4)
C31 0.0090(6) 0.0083(6) 0.0111(6) 0.0012(5) 0.0029(5) 0.0021(5)
C32 0.0091(6) 0.0116(6) 0.0070(5) -0.0014(5) 0.0000(4) 0.0015(5)
O31 0.0118(4) 0.0110(5) 0.0135(5) 0.0025(4) 0.0050(4) 0.0028(4)
O32 0.0121(4) 0.0112(5) 0.0114(4) 0.0005(4) 0.0023(4) 0.0050(4)
C41 0.0128(6) 0.0120(6) 0.0088(6) -0.0029(5) 0.0026(5) 0.0002(5)
C42 0.0117(7) 0.0111(7) 0.0117(7) 0.0002(5) 0.0022(5) 0.0037(5)
O41 0.0151(5) 0.0188(5) 0.0150(5) -0.0056(4) 0.0080(4) -0.0022(4)
O42 0.0114(5) 0.0226(6) 0.0198(5) -0.0093(4) 0.0015(4) 0.0000(4)
O1W 0.0189(6) 0.0138(6) 0.0227(6) 0.0024(4) 0.0117(5) 0.0042(4)

loop_
_atom_type_symbol
_atom_type_description
_atom_type_scat_dispersion_real
_atom_type_scat_dispersion_imag
_atom_type_scat_source
C C 0.0033 0.0016 'International Tables Vol C Tables 4.2.6.8 and 6.1.1.4'
H H 0.0000 0.0000 'International Tables Vol C Tables 4.2.6.8 and 6.1.1.4'
Cd Cd -0.8075 1.2024 'International Tables Vol C Tables 4.2.6.8 and 6.1.1.4'
N N 0.0061 0.0033 'International Tables Vol C Tables 4.2.6.8 and 6.1.1.4'
O O 0.0106 0.0060 'International Tables Vol C Tables 4.2.6.8 and 6.1.1.4'

loop_
_geom_angle_atom_site_label_1
_geom_angle_atom_site_label_2
_geom_angle_atom_site_label_3
_geom_angle
_geom_angle_site_symmetry_1
_geom_angle_site_symmetry_3
_geom_angle_publ_flag
O11 Cd1 O31 106.09(4) . . ?
O11 Cd1 N1 72.87(4) . . ?
O31 Cd1 N1 156.71(4) . . ?
O11 Cd1 N3 158.71(4) . . ?
O31 Cd1 N3 71.47(4) . . ?
N1 Cd1 N3 117.98(4) . . ?
O11 Cd1 N2 92.60(4) . . ?
O31 Cd1 N2 127.61(4) . . ?
N1 Cd1 N2 75.39(4) . . ?
N3 Cd1 N2 74.10(4) . . ?
O11 Cd1 N4 125.71(4) . . ?
O31 Cd1 N4 88.75(4) . . ?
N1 Cd1 N4 74.39(4) . . ?
N3 Cd1 N4 75.58(4) . . ?
N2 Cd1 N4 119.10(4) . . ?
O11 Cd1 O22 73.98(3) . . ?
O31 Cd1 O22 75.25(3) . . ?
N1 Cd1 O22 124.87(3) . . ?
N3 Cd1 O22 85.11(3) . . ?
N2 Cd1 O22 63.50(3) . . ?
N4 Cd1 O22 158.13(3) . . ?
C11 N1 C8 112.97(10) . . ?
C11 N1 C1 109.37(10) . . ?
C8 N1 C1 111.08(10) . . ?
C11 N1 Cd1 104.21(8) . . ?
C8 N1 Cd1 110.06(8) . . ?
C1 N1 Cd1 108.88(8) . . ?
N1 C1 C2 111.67(11) . . ?
N1 C1 H1A 109.3 . . ?
C2 C1 H1A 109.3 . . ?
N1 C1 H1B 109.3 . . ?
C2 C1 H1B 109.3 . . ?
H1A C1 H1B 107.9 . . ?
N2 C2 C1 112.05(10) . . ?
N2 C2 H2A 109.2 . . ?
C1 C2 H2A 109.2 . . ?
N2 C2 H2B 109.2 . . ?
C1 C2 H2B 109.2 . . ?
H2A C2 H2B 107.9 . . ?
C21 N2 C2 110.90(10) . . ?
C21 N2 C3 109.37(10) . . ?
C2 N2 C3 110.60(10) . . ?
C21 N2 Cd1 110.91(8) . . ?
C2 N2 Cd1 105.71(7) . . ?
C3 N2 Cd1 109.30(8) . . ?
N2 C3 C4 112.10(10) . . ?
N2 C3 H3A 109.2 . . ?
C4 C3 H3A 109.2 . . ?
N2 C3 H3B 109.2 . . ?
C4 C3 H3B 109.2 . . ?
H3A C3 H3B 107.9 . . ?
N3 C4 C3 111.74(10) . . ?
N3 C4 H4A 109.3 . . ?
C3 C4 H4A 109.3 . . ?
N3 C4 H4B 109.3 . . ?
C3 C4 H4B 109.3 . . ?
H4A C4 H4B 107.9 . . ?
C31 N3 C4 112.40(10) . . ?
C31 N3 C5 110.32(10) . . ?
C4 N3 C5 110.46(10) . . ?
C31 N3 Cd1 104.36(8) . . ?
C4 N3 Cd1 110.22(8) . . ?
C5 N3 Cd1 108.87(8) . . ?
N3 C5 C6 111.82(11) . . ?
N3 C5 H5A 109.3 . . ?
C6 C5 H5A 109.3 . . ?
N3 C5 H5B 109.3 . . ?
C6 C5 H5B 109.3 . . ?
H5A C5 H5B 107.9 . . ?
N4 C6 C5 112.27(11) . . ?
N4 C6 H6A 109.2 . . ?
C5 C6 H6A 109.2 . . ?
N4 C6 H6B 109.2 . . ?
C5 C6 H6B 109.2 . . ?
H6A C6 H6B 107.9 . . ?
C41 N4 C6 109.43(10) . . ?
C41 N4 C7 109.82(11) . . ?
C6 N4 C7 110.28(11) . . ?
C41 N4 Cd1 112.71(8) . . ?
C6 N4 Cd1 105.47(8) . . ?
C7 N4 Cd1 109.05(8) . . ?
N4 C7 C8 112.51(11) . . ?
N4 C7 H7A 109.1 . . ?
C8 C7 H7A 109.1 . . ?
N4 C7 H7B 109.1 . . ?
C8 C7 H7B 109.1 . . ?
H7A C7 H7B 107.8 . . ?
N1 C8 C7 112.44(11) . . ?
N1 C8 H8A 109.1 . . ?
C7 C8 H8A 109.1 . . ?
N1 C8 H8B 109.1 . . ?
C7 C8 H8B 109.1 . . ?
H8A C8 H8B 107.8 . . ?
N1 C11 C12 111.22(11) . . ?
N1 C11 H11A 109.4 . . ?
C12 C11 H11A 109.4 . . ?
N1 C11 H11B 109.4 . . ?
C12 C11 H11B 109.4 . . ?
H11A C11 H11B 108.0 . . ?
O12 C12 O11 124.48(13) . . ?
O12 C12 C11 117.70(12) . . ?
O11 C12 C11 117.78(12) . . ?
C12 O11 Cd1 117.79(9) . . ?
N2 C21 C22 112.21(11) . . ?
N2 C21 H21A 109.2 . . ?
C22 C21 H21A 109.2 . . ?
N2 C21 H21B 109.2 . . ?
C22 C21 H21B 109.2 . . ?
H21A C21 H21B 107.9 . . ?
O22 C22 O21 121.66(13) . . ?
O22 C22 C21 123.09(13) . . ?
O21 C22 C21 115.24(12) . . ?
C22 O21 H21C 112.6 . . ?
C22 O22 Cd1 106.46(9) . . ?
N3 C31 C32 112.45(11) . . ?
N3 C31 H31A 109.1 . . ?
C32 C31 H31A 109.1 . . ?
N3 C31 H31B 109.1 . . ?
C32 C31 H31B 109.1 . . ?
H31A C31 H31B 107.8 . . ?
O31 C32 O32 124.76(12) . . ?
O31 C32 C31 120.25(12) . . ?
O32 C32 C31 114.97(12) . . ?
C32 O31 Cd1 113.01(8) . . ?
N4 C41 C42 113.62(11) . . ?
N4 C41 H41A 108.8 . . ?
C42 C41 H41A 108.8 . . ?
N4 C41 H41B 108.8 . . ?
C42 C41 H41B 108.8 . . ?
H41A C41 H41B 107.7 . . ?
O42 C42 O41 125.32(14) . . ?
O42 C42 C41 125.11(14) . . ?
O41 C42 C41 109.56(12) . . ?
C42 O41 H41C 114.9 . . ?
H1X O1W H1Y 106(3) . . ?

loop_
_geom_bond_atom_site_label_1
_geom_bond_atom_site_label_2
_geom_bond_distance
_geom_bond_site_symmetry_2
_geom_bond_publ_flag
Cd1 O11 2.2560(10) . ?
Cd1 O31 2.3169(10) . ?
Cd1 N1 2.3971(11) . ?
Cd1 N3 2.3973(11) . ?
Cd1 N2 2.4529(11) . ?
Cd1 N4 2.4544(13) . ?
Cd1 O22 2.7664(11) . ?
N1 C11 1.4729(17) . ?
N1 C8 1.4745(16) . ?
N1 C1 1.4836(16) . ?
C1 C2 1.5166(18) . ?
C1 H1A 0.9900 . ?
C1 H1B 0.9900 . ?
C2 N2 1.4802(16) . ?
C2 H2A 0.9900 . ?
C2 H2B 0.9900 . ?
N2 C21 1.4636(16) . ?
N2 C3 1.4834(17) . ?
C3 C4 1.5212(18) . ?
C3 H3A 0.9900 . ?
C3 H3B 0.9900 . ?
C4 N3 1.4794(16) . ?
C4 H4A 0.9900 . ?
C4 H4B 0.9900 . ?
N3 C31 1.4682(16) . ?
N3 C5 1.4830(17) . ?
C5 C6 1.5191(19) . ?
C5 H5A 0.9900 . ?
C5 H5B 0.9900 . ?
C6 N4 1.4819(17) . ?
C6 H6A 0.9900 . ?
C6 H6B 0.9900 . ?
N4 C41 1.4679(17) . ?
N4 C7 1.4837(16) . ?
C7 C8 1.5210(18) . ?
C7 H7A 0.9900 . ?
C7 H7B 0.9900 . ?
C8 H8A 0.9900 . ?
C8 H8B 0.9900 . ?
C11 C12 1.5321(19) . ?
C11 H11A 0.9900 . ?
C11 H11B 0.9900 . ?
C12 O12 1.2470(17) . ?
C12 O11 1.2720(17) . ?
C21 C22 1.5203(19) . ?
C21 H21A 0.9900 . ?
C21 H21B 0.9900 . ?
C22 O22 1.2130(18) . ?
C22 O21 1.3185(17) . ?
O21 H21C 0.8743 . ?
C31 C32 1.5351(18) . ?
C31 H31A 0.9900 . ?
C31 H31B 0.9900 . ?
C32 O31 1.2519(17) . ?
C32 O32 1.2667(17) . ?
C41 C42 1.510(2) . ?
C41 H41A 0.9900 . ?
C41 H41B 0.9900 . ?
C42 O42 1.2091(19) . ?
C42 O41 1.3195(18) . ?
O41 H41C 0.8563 . ?
O1W H1X 0.78(3) . ?
O1W H1Y 0.79(3) . ?

loop_
_geom_hbond_atom_site_label_D
_geom_hbond_atom_site_label_H
_geom_hbond_atom_site_label_A
_geom_hbond_distance_DH
_geom_hbond_distance_HA
_geom_hbond_distance_DA
_geom_hbond_angle_DHA
_geom_hbond_site_symmetry_A
_geom_hbond_publ_flag
O41 H41C O1W 0.86 1.71 2.5535(16) 166 . yes
O21 H21C O32 0.87 1.69 2.5631(15) 178 2_656 yes
O1W H1X O12 0.78(3) 1.90(3) 2.6785(16) 178(3) 3_776 yes
O1W H1Y O32 0.79(3) 1.98(3) 2.7405(15) 162(2) 3_766 yes

loop_
_geom_torsion_atom_site_label_1
_geom_torsion_atom_site_label_2
_geom_torsion_atom_site_label_3
_geom_torsion_atom_site_label_4
_geom_torsion
_geom_torsion_site_symmetry_1
_geom_torsion_site_symmetry_2
_geom_torsion_site_symmetry_3
_geom_torsion_site_symmetry_4
_geom_torsion_publ_flag
C11 N1 C1 C2 -153.17(11) . . . . ?
C8 N1 C1 C2 81.47(13) . . . . ?
Cd1 N1 C1 C2 -39.89(12) . . . . ?
N1 C1 C2 N2 60.70(14) . . . . ?
C1 C2 N2 C21 74.94(13) . . . . ?
C1 C2 N2 C3 -163.54(10) . . . . ?
C1 C2 N2 Cd1 -45.34(11) . . . . ?
C21 N2 C3 C4 -159.11(11) . . . . ?
C2 N2 C3 C4 78.47(13) . . . . ?
Cd1 N2 C3 C4 -37.52(12) . . . . ?
N2 C3 C4 N3 55.51(14) . . . . ?
C3 C4 N3 C31 73.35(14) . . . . ?
C3 C4 N3 C5 -162.96(11) . . . . ?
C3 C4 N3 Cd1 -42.61(12) . . . . ?
C31 N3 C5 C6 -153.35(11) . . . . ?
C4 N3 C5 C6 81.77(13) . . . . ?
Cd1 N3 C5 C6 -39.39(12) . . . . ?
N3 C5 C6 N4 60.43(14) . . . . ?
C5 C6 N4 C41 76.23(14) . . . . ?
C5 C6 N4 C7 -162.86(11) . . . . ?
C5 C6 N4 Cd1 -45.26(12) . . . . ?
C41 N4 C7 C8 -160.58(11) . . . . ?
C6 N4 C7 C8 78.74(14) . . . . ?
Cd1 N4 C7 C8 -36.63(13) . . . . ?
C11 N1 C8 C7 74.24(14) . . . . ?
C1 N1 C8 C7 -162.43(11) . . . . ?
Cd1 N1 C8 C7 -41.77(12) . . . . ?
N4 C7 C8 N1 54.60(15) . . . . ?
C8 N1 C11 C12 -161.89(11) . . . . ?
C1 N1 C11 C12 73.84(13) . . . . ?
Cd1 N1 C11 C12 -42.44(12) . . . . ?
N1 C11 C12 O12 -148.34(12) . . . . ?
N1 C11 C12 O11 33.84(17) . . . . ?
O12 C12 O11 Cd1 179.09(11) . . . . ?
C11 C12 O11 Cd1 -3.25(16) . . . . ?
C2 N2 C21 C22 -160.44(11) . . . . ?
C3 N2 C21 C22 77.32(13) . . . . ?
Cd1 N2 C21 C22 -43.30(13) . . . . ?
N2 C21 C22 O22 5.96(19) . . . . ?
N2 C21 C22 O21 -175.50(11) . . . . ?
O21 C22 O22 Cd1 -149.78(11) . . . . ?
C21 C22 O22 Cd1 28.66(15) . . . . ?
C4 N3 C31 C32 -157.03(11) . . . . ?
C5 N3 C31 C32 79.20(13) . . . . ?
Cd1 N3 C31 C32 -37.60(12) . . . . ?
N3 C31 C32 O31 12.98(17) . . . . ?
N3 C31 C32 O32 -168.24(11) . . . . ?
O32 C32 O31 Cd1 -156.77(11) . . . . ?
C31 C32 O31 Cd1 21.88(15) . . . . ?
C6 N4 C41 C42 -170.37(11) . . . . ?
C7 N4 C41 C42 68.44(14) . . . . ?
Cd1 N4 C41 C42 -53.36(13) . . . . ?
N4 C41 C42 O42 10.7(2) . . . . ?
N4 C41 C42 O41 -169.07(11) . . . . ?

loop_
_bruker_diffrn_runs_axis
_bruker_diffrn_runs_distance
_bruker_diffrn_runs_theta
_bruker_diffrn_runs_omega
_bruker_diffrn_runs_phi
_bruker_diffrn_runs_chi
_bruker_diffrn_runs_width
_bruker_diffrn_runs_images
_bruker_diffrn_runs_time
_bruker_diffrn_runs_wavelength
_bruker_diffrn_runs_voltage
_bruker_diffrn_runs_current
_bruker_diffrn_runs_temperature
Phi 50.0 0.0 0.0 0.0 54.74 1.0 180 1.0 0.71073 50.0 1.6 100.14999999999998
Phi 50.0 0.0 0.0 180.0 54.74 1.0 180 1.0 0.71073 50.0 1.6 100.14999999999998
Phi 50.0 6.4885 0.8672922017547332 -72.283 -24.0 0.5 465 5.0 0.71073 50.0 1.6 100.14999999999998
Omega 50.0 28.097 -58.69800000000001 -172.882 51.79 0.5 253 5.0 0.71073 50.0 1.6 100.14999999999998
Omega 50.0 6.4885 4.975 0.0 -44.5 0.5 245 5.0 0.71073 50.0 1.6 100.14999999999998
Phi 50.0 6.4885 3.974 -64.283 -44.5 0.5 433 5.0 0.71073 50.0 1.6 100.14999999999998
Phi 50.0 6.4885 -88.163 0.0 24.0 0.5 720 5.0 0.71073 50.0 1.6 100.14999999999998
